data_7238724
loop_
_publ_author_name
'Reddy, B. V. Subba'
'Reddy, Y. Vikram'
'Lakshumma, P. Subba'
'Narasimhulu, G.'
'Yadav, J. S.'
'Sridhar, B.'
'Reddy, P. Purushotham'
'Kunwar, A. C.'

_publ_section_title
;
 In(OTf)3-catalyzed tandem aza-Piancatelli rearrangement/Michael reaction
 for the synthesis of 3,4-dihydro-2H-benzo[b][1,4]thiazine and oxazine
 derivatives
;
_journal_issue 28
_journal_name_full 'RSC Advances'
_journal_page_first 10661
_journal_paper_doi 10.1039/c2ra21591h
_journal_volume 2
_journal_year 2012
_chemical_formula_moiety 'C18 H17 N O3'
_chemical_formula_sum 'C18 H17 N O3'
_chemical_formula_weight 295.33
_space_group_IT_number 60
_space_group_name_Hall '-P 2n 2ab'
_space_group_name_H-M_alt 'P b c n'
_symmetry_cell_setting orthorhombic
_symmetry_space_group_name_Hall '-P 2n 2ab'
_symmetry_space_group_name_H-M 'P b c n'
_atom_sites_solution_hydrogens geom
_atom_sites_solution_primary direct
_atom_sites_solution_secondary difmap
_audit_creation_method SHELXL-97
_cell_angle_alpha 90.00
_cell_angle_beta 90.00
_cell_angle_gamma 90.00
_cell_formula_units_Z 8
_cell_length_a 18.360(3)
_cell_length_b 10.7617(18)
_cell_length_c 15.277(3)
_cell_measurement_reflns_used 8593
_cell_measurement_temperature 294(2)
_cell_measurement_theta_max 27.68
_cell_measurement_theta_min 2.19
_cell_volume 3018.5(9)
_computing_cell_refinement 'SAINT (Bruker, 2001)'
_computing_data_collection 'SMART (Bruker, 2001)'
_computing_data_reduction SAINT
_computing_molecular_graphics 'SHELXTL/PC (Sheldrick, 1990)'
_computing_publication_material SHELXL97
_computing_structure_refinement 'SHELXL-97 (Sheldrick, 2008)'
_computing_structure_solution 'SHELXS-97 (Sheldrick, 2008)'
_diffrn_ambient_temperature 294(2)
_diffrn_measured_fraction_theta_full 1.000
_diffrn_measured_fraction_theta_max 1.000
_diffrn_measurement_device 'Bruker SMART APEX CCD area-detector'
_diffrn_measurement_device_type 'CCD Area Detector'
_diffrn_measurement_method '\w scan'
_diffrn_radiation_monochromator graphite
_diffrn_radiation_source 'fine-focus sealed tube'
_diffrn_radiation_type MoK\a
_diffrn_radiation_wavelength 0.71073
_diffrn_reflns_av_R_equivalents 0.0281
_diffrn_reflns_av_sigmaI/netI 0.0144
_diffrn_reflns_limit_h_max 21
_diffrn_reflns_limit_h_min -21
_diffrn_reflns_limit_k_max 12
_diffrn_reflns_limit_k_min -12
_diffrn_reflns_limit_l_max 18
_diffrn_reflns_limit_l_min -18
_diffrn_reflns_number 27253
_diffrn_reflns_theta_full 25.00
_diffrn_reflns_theta_max 25.00
_diffrn_reflns_theta_min 2.19
_diffrn_standards_number 0
_exptl_absorpt_coefficient_mu 0.089
_exptl_absorpt_correction_type none
_exptl_crystal_colour colorless
_exptl_crystal_density_diffrn 1.300
_exptl_crystal_density_method 'not measured'
_exptl_crystal_description block
_exptl_crystal_F_000 1248
_exptl_crystal_size_max 0.21
_exptl_crystal_size_mid 0.18
_exptl_crystal_size_min 0.08
_refine_diff_density_max 0.163
_refine_diff_density_min -0.140
_refine_diff_density_rms 0.027
_refine_ls_extinction_method none
_refine_ls_goodness_of_fit_ref 1.053
_refine_ls_hydrogen_treatment mixed
_refine_ls_matrix_type full
_refine_ls_number_parameters 204
_refine_ls_number_reflns 2661
_refine_ls_number_restraints 0
_refine_ls_restrained_S_all 1.053
_refine_ls_R_factor_all 0.0420
_refine_ls_R_factor_gt 0.0341
_refine_ls_shift/su_max 0.000
_refine_ls_shift/su_mean 0.000
_refine_ls_structure_factor_coef Fsqd
_refine_ls_weighting_details 'calc w=1/[\s^2^(Fo^2^)+(0.0454P)^2^+0.5968P] where P=(Fo^2^+2Fc^2^)/3'
_refine_ls_weighting_scheme calc
_refine_ls_wR_factor_gt 0.0898
_refine_ls_wR_factor_ref 0.0972
_reflns_number_gt 2219
_reflns_number_total 2661
_reflns_threshold_expression I>2\s(I)
_cod_data_source_file c2ra21591h.txt
_cod_data_source_block an45
_cod_original_sg_symbol_H-M 'P bcn'
_cod_database_code 7238724

loop_
_symmetry_equiv_pos_as_xyz
'x, y, z'
'-x+1/2, -y+1/2, z+1/2'
'-x, y, -z+1/2'
'x+1/2, -y+1/2, -z'
'-x, -y, -z'
'x-1/2, y-1/2, -z-1/2'
'x, -y, z-1/2'
'-x-1/2, y-1/2, z'

loop_
_atom_site_label
_atom_site_type_symbol
_atom_site_fract_x
_atom_site_fract_y
_atom_site_fract_z
_atom_site_U_iso_or_equiv
_atom_site_adp_type
_atom_site_occupancy
_atom_site_symmetry_multiplicity
_atom_site_calc_flag
_atom_site_refinement_flags
C1 C 0.32786(7) 0.16024(12) 0.10411(9) 0.0471(3) Uani 1 1 d .
C2 C 0.39946(7) 0.19021(14) 0.08709(10) 0.0542(4) Uani 1 1 d .
H2 H 0.4224 0.1578 0.0378 0.065 Uiso 1 1 calc R
C3 C 0.43711(8) 0.26743(15) 0.14233(11) 0.0651(4) Uani 1 1 d .
H3 H 0.4853 0.2882 0.1305 0.078 Uiso 1 1 calc R
C4 C 0.40296(8) 0.31381(16) 0.21527(11) 0.0644(4) Uani 1 1 d .
H4 H 0.4283 0.3659 0.2531 0.077 Uiso 1 1 calc R
C5 C 0.33166(8) 0.28393(14) 0.23295(10) 0.0574(4) Uani 1 1 d .
H5 H 0.3094 0.3159 0.2828 0.069 Uiso 1 1 calc R
C6 C 0.29262(7) 0.20686(13) 0.17759(9) 0.0485(3) Uani 1 1 d .
C7 C 0.18213(7) 0.10204(13) 0.13178(9) 0.0517(4) Uani 1 1 d .
H7 H 0.1466 0.0499 0.1625 0.062 Uiso 1 1 calc R
C8 C 0.23234(7) 0.01717(13) 0.08024(10) 0.0560(4) Uani 1 1 d .
H8 H 0.2489 -0.0537 0.1153 0.067 Uiso 1 1 calc R
C9 C 0.18700(8) -0.02332(14) 0.00370(11) 0.0627(4) Uani 1 1 d .
H9A H 0.2175 -0.0428 -0.0462 0.075 Uiso 1 1 calc R
H9B H 0.1582 -0.0959 0.0185 0.075 Uiso 1 1 calc R
C10 C 0.13884(7) 0.08583(14) -0.01567(10) 0.0535(4) Uani 1 1 d .
C11 C 0.14119(7) 0.17607(13) 0.06124(9) 0.0488(3) Uani 1 1 d .
H11 H 0.1719 0.2466 0.0443 0.059 Uiso 1 1 calc R
C12 C 0.06871(7) 0.22650(12) 0.08965(9) 0.0477(3) Uani 1 1 d .
C13 C 0.01222(7) 0.14668(13) 0.11137(10) 0.0537(4) Uani 1 1 d .
H13 H 0.0188 0.0614 0.1053 0.064 Uiso 1 1 calc R
C14 C -0.05298(8) 0.19072(14) 0.14153(9) 0.0547(4) Uani 1 1 d .
H14 H -0.0901 0.1354 0.1557 0.066 Uiso 1 1 calc R
C15 C -0.06394(7) 0.31661(14) 0.15096(9) 0.0521(3) Uani 1 1 d .
C16 C -0.00907(8) 0.39769(14) 0.12926(10) 0.0580(4) Uani 1 1 d .
H16 H -0.0160 0.4829 0.1351 0.070 Uiso 1 1 calc R
C17 C 0.05652(8) 0.35182(13) 0.09876(10) 0.0544(4) Uani 1 1 d .
H17 H 0.0934 0.4073 0.0840 0.065 Uiso 1 1 calc R
C18 C -0.14560(10) 0.47991(18) 0.18717(14) 0.0858(6) Uani 1 1 d .
H18A H -0.1124 0.5171 0.2280 0.129 Uiso 1 1 calc R
H18B H -0.1947 0.4923 0.2070 0.129 Uiso 1 1 calc R
H18C H -0.1395 0.5177 0.1307 0.129 Uiso 1 1 calc R
N1 N 0.22173(7) 0.17089(14) 0.19594(9) 0.0621(4) Uani 1 1 d .
O1 O 0.29221(5) 0.08613(9) 0.04469(6) 0.0562(3) Uani 1 1 d .
O2 O 0.10378(7) 0.09950(12) -0.08076(8) 0.0779(4) Uani 1 1 d .
O3 O -0.13113(6) 0.35101(11) 0.18096(7) 0.0681(3) Uani 1 1 d .
H1N H 0.1978(9) 0.2174(15) 0.2324(12) 0.070(5) Uiso 1 1 d .

loop_
_atom_site_aniso_label
_atom_site_aniso_U_11
_atom_site_aniso_U_22
_atom_site_aniso_U_33
_atom_site_aniso_U_23
_atom_site_aniso_U_13
_atom_site_aniso_U_12
C1 0.0411(7) 0.0493(7) 0.0509(7) 0.0043(6) -0.0040(6) 0.0042(6)
C2 0.0429(7) 0.0613(8) 0.0584(8) 0.0082(7) 0.0030(6) 0.0038(7)
C3 0.0431(8) 0.0762(11) 0.0761(11) 0.0074(9) -0.0052(8) -0.0081(7)
C4 0.0521(9) 0.0699(10) 0.0713(10) -0.0023(8) -0.0172(8) -0.0034(8)
C5 0.0519(8) 0.0659(9) 0.0542(8) -0.0023(7) -0.0092(7) 0.0085(7)
C6 0.0383(7) 0.0567(8) 0.0506(7) 0.0057(6) -0.0042(6) 0.0063(6)
C7 0.0384(7) 0.0580(8) 0.0587(8) 0.0058(7) 0.0020(6) -0.0028(6)
C8 0.0467(8) 0.0515(8) 0.0698(9) 0.0036(7) -0.0003(7) 0.0005(6)
C9 0.0560(8) 0.0530(9) 0.0790(10) -0.0083(8) -0.0018(8) -0.0050(7)
C10 0.0428(7) 0.0595(9) 0.0581(9) 0.0028(7) 0.0021(7) -0.0079(6)
C11 0.0395(7) 0.0481(7) 0.0587(8) 0.0038(6) 0.0019(6) -0.0062(6)
C12 0.0409(7) 0.0504(8) 0.0519(7) 0.0009(6) -0.0035(6) -0.0024(6)
C13 0.0452(8) 0.0471(7) 0.0686(9) -0.0010(7) 0.0003(7) -0.0022(6)
C14 0.0431(7) 0.0591(9) 0.0619(9) -0.0006(7) 0.0024(6) -0.0060(6)
C15 0.0438(7) 0.0657(9) 0.0469(7) -0.0053(6) -0.0006(6) 0.0035(7)
C16 0.0568(9) 0.0501(8) 0.0670(9) -0.0067(7) -0.0011(7) 0.0029(7)
C17 0.0468(8) 0.0510(8) 0.0653(9) 0.0003(7) -0.0014(7) -0.0063(6)
C18 0.0736(12) 0.0847(13) 0.0991(14) -0.0159(11) 0.0128(10) 0.0241(10)
N1 0.0409(7) 0.0874(10) 0.0581(7) -0.0130(7) 0.0020(6) 0.0031(6)
O1 0.0441(5) 0.0653(6) 0.0593(6) -0.0079(5) 0.0028(4) -0.0027(5)
O2 0.0779(8) 0.0955(9) 0.0604(7) -0.0043(6) -0.0110(6) 0.0100(7)
O3 0.0535(6) 0.0778(7) 0.0729(7) -0.0071(6) 0.0112(5) 0.0109(5)

loop_
_atom_type_symbol
_atom_type_description
_atom_type_scat_dispersion_real
_atom_type_scat_dispersion_imag
_atom_type_scat_source
C C 0.0033 0.0016 'International Tables Vol C Tables 4.2.6.8 and 6.1.1.4'
H H 0.0000 0.0000 'International Tables Vol C Tables 4.2.6.8 and 6.1.1.4'
N N 0.0061 0.0033 'International Tables Vol C Tables 4.2.6.8 and 6.1.1.4'
O O 0.0106 0.0060 'International Tables Vol C Tables 4.2.6.8 and 6.1.1.4'

loop_
_geom_angle_atom_site_label_1
_geom_angle_atom_site_label_2
_geom_angle_atom_site_label_3
_geom_angle
O1 C1 C2 117.74(12)
O1 C1 C6 121.43(12)
C2 C1 C6 120.80(13)
C3 C2 C1 120.43(14)
C3 C2 H2 119.8
C1 C2 H2 119.8
C2 C3 C4 119.32(14)
C2 C3 H3 120.3
C4 C3 H3 120.3
C3 C4 C5 120.63(15)
C3 C4 H4 119.7
C5 C4 H4 119.7
C4 C5 C6 120.87(15)
C4 C5 H5 119.6
C6 C5 H5 119.6
C5 C6 N1 121.99(13)
C5 C6 C1 117.95(13)
N1 C6 C1 119.98(13)
N1 C7 C8 111.04(11)
N1 C7 C11 117.49(12)
C8 C7 C11 104.19(12)
N1 C7 H7 107.9
C8 C7 H7 107.9
C11 C7 H7 107.9
O1 C8 C9 106.30(12)
O1 C8 C7 110.53(11)
C9 C8 C7 104.01(11)
O1 C8 H8 111.9
C9 C8 H8 111.9
C7 C8 H8 111.9
C10 C9 C8 104.69(12)
C10 C9 H9A 110.8
C8 C9 H9A 110.8
C10 C9 H9B 110.8
C8 C9 H9B 110.8
H9A C9 H9B 108.9
O2 C10 C9 125.37(14)
O2 C10 C11 125.35(14)
C9 C10 C11 109.28(12)
C12 C11 C10 115.34(11)
C12 C11 C7 114.72(11)
C10 C11 C7 102.95(11)
C12 C11 H11 107.8
C10 C11 H11 107.8
C7 C11 H11 107.8
C17 C12 C13 117.50(13)
C17 C12 C11 121.90(12)
C13 C12 C11 120.54(12)
C14 C13 C12 121.37(13)
C14 C13 H13 119.3
C12 C13 H13 119.3
C13 C14 C15 120.27(13)
C13 C14 H14 119.9
C15 C14 H14 119.9
O3 C15 C16 124.80(14)
O3 C15 C14 115.67(13)
C16 C15 C14 119.51(13)
C15 C16 C17 119.57(13)
C15 C16 H16 120.2
C17 C16 H16 120.2
C12 C17 C16 121.77(13)
C12 C17 H17 119.1
C16 C17 H17 119.1
O3 C18 H18A 109.5
O3 C18 H18B 109.5
H18A C18 H18B 109.5
O3 C18 H18C 109.5
H18A C18 H18C 109.5
H18B C18 H18C 109.5
C6 N1 C7 118.97(13)
C6 N1 H1N 116.4(11)
C7 N1 H1N 118.8(11)
C1 O1 C8 114.56(10)
C15 O3 C18 117.20(13)

loop_
_geom_bond_atom_site_label_1
_geom_bond_atom_site_label_2
_geom_bond_distance
C1 O1 1.3742(16)
C1 C2 1.3783(19)
C1 C6 1.3894(19)
C2 C3 1.371(2)
C2 H2 0.9300
C3 C4 1.373(2)
C3 H3 0.9300
C4 C5 1.375(2)
C4 H4 0.9300
C5 C6 1.385(2)
C5 H5 0.9300
C6 N1 1.3864(18)
C7 N1 1.4277(19)
C7 C8 1.518(2)
C7 C11 1.5366(19)
C7 H7 0.9800
C8 O1 1.4332(16)
C8 C9 1.500(2)
C8 H8 0.9800
C9 C10 1.500(2)
C9 H9A 0.9700
C9 H9B 0.9700
C10 O2 1.1936(17)
C10 C11 1.525(2)
C11 C12 1.5012(19)
C11 H11 0.9800
C12 C17 1.374(2)
C12 C13 1.3869(19)
C13 C14 1.368(2)
C13 H13 0.9300
C14 C15 1.377(2)
C14 H14 0.9300
C15 O3 1.3672(17)
C15 C16 1.373(2)
C16 C17 1.382(2)
C16 H16 0.9300
C17 H17 0.9300
C18 O3 1.416(2)
C18 H18A 0.9600
C18 H18B 0.9600
C18 H18C 0.9600
N1 H1N 0.869(18)

loop_
_geom_hbond_atom_site_label_D
_geom_hbond_atom_site_label_H
_geom_hbond_atom_site_label_A
_geom_hbond_distance_DH
_geom_hbond_distance_HA
_geom_hbond_distance_DA
_geom_hbond_angle_DHA
_geom_hbond_site_symmetry_A
N1 H1N O3 0.869(18) 2.306(18) 3.1719(19) 175.1(16) 3

loop_
_geom_torsion_atom_site_label_1
_geom_torsion_atom_site_label_2
_geom_torsion_atom_site_label_3
_geom_torsion_atom_site_label_4
_geom_torsion
O1 C1 C2 C3 177.66(13)
C6 C1 C2 C3 -0.4(2)
C1 C2 C3 C4 0.6(2)
C2 C3 C4 C5 -0.3(2)
C3 C4 C5 C6 -0.2(2)
C4 C5 C6 N1 177.09(14)
C4 C5 C6 C1 0.4(2)
O1 C1 C6 C5 -178.07(12)
C2 C1 C6 C5 -0.1(2)
O1 C1 C6 N1 5.2(2)
C2 C1 C6 N1 -176.85(13)
N1 C7 C8 O1 -53.06(16)
C11 C7 C8 O1 74.34(13)
N1 C7 C8 C9 -166.79(12)
C11 C7 C8 C9 -39.39(14)
O1 C8 C9 C10 -83.86(13)
C7 C8 C9 C10 32.86(15)
C8 C9 C10 O2 166.23(15)
C8 C9 C10 C11 -14.27(15)
O2 C10 C11 C12 44.1(2)
C9 C10 C11 C12 -135.40(12)
O2 C10 C11 C7 169.81(14)
C9 C10 C11 C7 -9.68(14)
N1 C7 C11 C12 -80.88(15)
C8 C7 C11 C12 155.81(11)
N1 C7 C11 C10 153.01(12)
C8 C7 C11 C10 29.70(13)
C10 C11 C12 C17 -127.98(14)
C7 C11 C12 C17 112.62(15)
C10 C11 C12 C13 54.80(18)
C7 C11 C12 C13 -64.60(17)
C17 C12 C13 C14 -0.6(2)
C11 C12 C13 C14 176.72(13)
C12 C13 C14 C15 0.1(2)
C13 C14 C15 O3 179.55(13)
C13 C14 C15 C16 0.4(2)
O3 C15 C16 C17 -179.38(13)
C14 C15 C16 C17 -0.4(2)
C13 C12 C17 C16 0.7(2)
C11 C12 C17 C16 -176.59(13)
C15 C16 C17 C12 -0.2(2)
C5 C6 N1 C7 173.55(13)
C1 C6 N1 C7 -9.8(2)
C8 C7 N1 C6 33.51(18)
C11 C7 N1 C6 -86.24(16)
C2 C1 O1 C8 155.19(12)
C6 C1 O1 C8 -26.76(17)
C9 C8 O1 C1 162.19(11)
C7 C8 O1 C1 49.92(15)
C16 C15 O3 C18 2.2(2)
C14 C15 O3 C18 -176.84(15)
